data_4346678
loop_
_publ_author_name
'Zhang, Hong Li'
'Zhu, Guang Yuan'
'Wang, Gangyi'
'Meng, Miao'
'Liu, Chun Y.'
'Lei, Hao'

_publ_section_title
;
 Electronic Coupling in [Mo2]-Bridge-[Mo2] Systems with Twisted Bridges.
;
_journal_issue 23
_journal_name_full 'Inorganic chemistry'
_journal_page_first 11314
_journal_page_last 11322
_journal_paper_doi 10.1021/acs.inorgchem.5b01923
_journal_volume 54
_journal_year 2015
_chemical_formula_sum 'C106 H108 Mo4 N12 O16.5 S4'
_chemical_formula_weight 2326.05
_space_group_IT_number 2
_space_group_name_Hall '-P 1'
_space_group_name_H-M_alt 'P -1'
_symmetry_cell_setting triclinic
_symmetry_space_group_name_H-M 'P -1'
_atom_sites_solution_hydrogens geom
_atom_sites_solution_primary direct
_atom_sites_solution_secondary difmap
_audit_creation_method SHELXL-97
_cell_angle_alpha 101.421(5)
_cell_angle_beta 98.685(5)
_cell_angle_gamma 98.148(5)
_cell_formula_units_Z 1
_cell_length_a 11.3795(6)
_cell_length_b 13.3623(8)
_cell_length_c 18.6024(11)
_cell_measurement_reflns_used 5778
_cell_measurement_temperature 173(2)
_cell_measurement_theta_max 66.2684
_cell_measurement_theta_min 2.4635
_cell_volume 2697.5(3)
_computing_molecular_graphics XP
_computing_publication_material XCIF
_computing_structure_refinement 'SHELXL-97 (Sheldrick, 1997)'
_computing_structure_solution 'SHELXS-97 (Sheldrick, 1990)'
_diffrn_ambient_temperature 173(2)
_diffrn_detector_area_resol_mean 8.2417
_diffrn_measured_fraction_theta_full 0.961
_diffrn_measured_fraction_theta_max 0.961
_diffrn_measurement_device_type 'Xcalibur, Onyx, Nova'
_diffrn_measurement_method '\w scans'
_diffrn_radiation_monochromator graphite
_diffrn_radiation_source 'fine-focus sealed tube'
_diffrn_radiation_type CuK\a
_diffrn_radiation_wavelength 1.54178
_diffrn_reflns_av_R_equivalents 0.0567
_diffrn_reflns_av_sigmaI/netI 0.0633
_diffrn_reflns_limit_h_max 9
_diffrn_reflns_limit_h_min -13
_diffrn_reflns_limit_k_max 15
_diffrn_reflns_limit_k_min -15
_diffrn_reflns_limit_l_max 20
_diffrn_reflns_limit_l_min -21
_diffrn_reflns_number 17554
_diffrn_reflns_theta_full 66.37
_diffrn_reflns_theta_max 66.37
_diffrn_reflns_theta_min 2.47
_exptl_absorpt_coefficient_mu 5.004
_exptl_absorpt_correction_T_max 0.9437
_exptl_absorpt_correction_T_min 0.5919
_exptl_crystal_colour blue
_exptl_crystal_density_diffrn 1.424
_exptl_crystal_density_method 'not measured'
_exptl_crystal_description needle
_exptl_crystal_F_000 1178
_exptl_crystal_size_max 0.10
_exptl_crystal_size_mid 0.02
_exptl_crystal_size_min 0.01
_refine_diff_density_max 2.064
_refine_diff_density_min -1.634
_refine_diff_density_rms 0.136
_refine_ls_extinction_method none
_refine_ls_goodness_of_fit_ref 1.090
_refine_ls_hydrogen_treatment mixed
_refine_ls_matrix_type full
_refine_ls_number_parameters 652
_refine_ls_number_reflns 9117
_refine_ls_number_restraints 6
_refine_ls_restrained_S_all 1.090
_refine_ls_R_factor_all 0.0904
_refine_ls_R_factor_gt 0.0685
_refine_ls_shift/su_max 0.000
_refine_ls_shift/su_mean 0.000
_refine_ls_structure_factor_coef Fsqd
_refine_ls_weighting_details 'calc w=1/[\s^2^(Fo^2^)+(0.0753P)^2^+11.8615P] where P=(Fo^2^+2Fc^2^)/3'
_refine_ls_weighting_scheme calc
_refine_ls_wR_factor_gt 0.1713
_refine_ls_wR_factor_ref 0.1863
_reflns_number_gt 6827
_reflns_number_total 9117
_reflns_threshold_expression >2sigma(I)
_cod_data_source_file ic5b01923_si_001.cif
_cod_data_source_block 2
_cod_depositor_comments
;
The following automatic conversions were performed:

data item '_symmetry_cell_setting' value 'Triclinic' was changed to
'triclinic' in accordance with the
/home/saulius/struct/COD-crude-data/automatic-downloads/DataCite-retrospective/ACS/depositions/lib/dictionaries/cif_core.dic
dictionary named 'cif_core.dic' version 2.4.2 last updated on
2011-04-26.

Automatic conversion script
Id: cif_fix_values 6909 2019-04-08 15:41:33Z antanas 
;
_cod_original_sg_symbol_H-M P-1
_cod_original_formula_sum ' C106 H108 Mo4 N12 O16.5 S4'
_cod_database_code 4346678

loop_
_symmetry_equiv_pos_as_xyz
'x, y, z'
'-x, -y, -z'

loop_
_atom_site_label
_atom_site_type_symbol
_atom_site_fract_x
_atom_site_fract_y
_atom_site_fract_z
_atom_site_U_iso_or_equiv
_atom_site_adp_type
_atom_site_occupancy
_atom_site_symmetry_multiplicity
_atom_site_calc_flag
_atom_site_refinement_flags
_atom_site_disorder_assembly
_atom_site_disorder_group
Mo1 Mo 0.74742(5) 0.10203(4) 0.26468(3) 0.03523(18) Uani 1 1 d . . .
Mo2 Mo 0.66756(5) 0.21434(4) 0.21955(3) 0.03424(17) Uani 1 1 d . . .
N1 N 0.8884(5) 0.1093(4) 0.2010(3) 0.0355(13) Uani 1 1 d . . .
N2 N 0.7977(5) 0.2258(4) 0.1477(3) 0.0342(12) Uani 1 1 d . . .
N4 N 0.5271(5) 0.2067(4) 0.2836(3) 0.0349(13) Uani 1 1 d . . .
N3 N 0.6110(5) 0.0811(4) 0.3302(3) 0.0370(13) Uani 1 1 d . . .
N5 N 0.6439(5) -0.0245(4) 0.1747(3) 0.0353(13) Uani 1 1 d . . .
N6 N 0.5514(5) 0.1009(4) 0.1291(3) 0.0335(12) Uani 1 1 d . . .
S1 S 0.87783(17) 0.21582(14) 0.37665(9) 0.0408(4) Uani 1 1 d . . .
S2 S 0.76960(16) 0.37348(14) 0.30993(9) 0.0394(4) Uani 1 1 d . . .
C1 C 0.8802(6) 0.1665(5) 0.1505(4) 0.0355(15) Uani 1 1 d . . .
H1A H 0.9342 0.1645 0.1161 0.043 Uiso 1 1 calc R . .
C2 C 0.5647(7) 0.0020(6) 0.1254(4) 0.0392(16) Uani 1 1 d . . .
H2A H 0.5157 -0.0507 0.0862 0.047 Uiso 1 1 calc R . .
C3 C 0.5296(6) 0.1413(6) 0.3292(4) 0.0367(16) Uani 1 1 d . . .
H3A H 0.4720 0.1383 0.3611 0.044 Uiso 1 1 calc R . .
C4 C 0.8583(7) 0.3388(6) 0.3778(4) 0.0419(17) Uani 1 1 d . . .
C5 C 0.9277(7) 0.4222(6) 0.4417(4) 0.0402(16) Uani 1 1 d . . .
C6 C 1.0540(7) 0.4391(6) 0.4521(4) 0.0453(18) Uani 1 1 d . . .
H6A H 1.0910 0.3961 0.4186 0.054 Uiso 1 1 calc R . .
C10 C 0.8723(7) 0.4847(6) 0.4912(4) 0.0436(17) Uani 1 1 d . . .
C11 C 0.9786(6) 0.0462(5) 0.2028(4) 0.0357(15) Uani 1 1 d . . .
C12 C 1.0562(7) 0.0502(6) 0.2694(4) 0.0433(17) Uani 1 1 d . . .
H12A H 1.0481 0.0960 0.3138 0.052 Uiso 1 1 calc R . .
C13 C 1.1441(7) -0.0107(6) 0.2726(4) 0.0464(18) Uani 1 1 d . . .
H13A H 1.1962 -0.0065 0.3185 0.056 Uiso 1 1 calc R . .
C14 C 1.1561(7) -0.0783(6) 0.2083(4) 0.0416(17) Uani 1 1 d . . .
C15 C 1.0766(7) -0.0859(6) 0.1422(4) 0.0446(18) Uani 1 1 d . . .
H15A H 1.0824 -0.1343 0.0986 0.054 Uiso 1 1 calc R . .
C16 C 0.9900(7) -0.0245(6) 0.1390(4) 0.0421(17) Uani 1 1 d . . .
H16A H 0.9373 -0.0301 0.0931 0.051 Uiso 1 1 calc R . .
O1 O 1.2426(5) -0.1406(4) 0.2041(3) 0.0505(13) Uani 1 1 d . . .
C17 C 1.3280(9) -0.1327(8) 0.2697(5) 0.062(2) Uani 1 1 d . . .
H17A H 1.3839 -0.1809 0.2593 0.093 Uiso 1 1 calc R . .
H17B H 1.2858 -0.1502 0.3090 0.093 Uiso 1 1 calc R . .
H17C H 1.3734 -0.0616 0.2863 0.093 Uiso 1 1 calc R . .
C21 C 0.7888(6) 0.2826(6) 0.0905(4) 0.0368(15) Uani 1 1 d . . .
C22 C 0.7727(7) 0.3848(6) 0.1074(4) 0.0408(16) Uani 1 1 d . . .
H22A H 0.7710 0.4171 0.1574 0.049 Uiso 1 1 calc R . .
C23 C 0.7590(7) 0.4407(6) 0.0520(4) 0.0462(18) Uani 1 1 d . . .
H23A H 0.7464 0.5104 0.0641 0.055 Uiso 1 1 calc R . .
C24 C 0.7637(7) 0.3945(6) -0.0210(4) 0.0453(18) Uani 1 1 d . . .
C25 C 0.7793(7) 0.2937(6) -0.0388(4) 0.0422(17) Uani 1 1 d . . .
H25A H 0.7830 0.2623 -0.0887 0.051 Uiso 1 1 calc R . .
C26 C 0.7897(7) 0.2373(6) 0.0162(4) 0.0421(17) Uani 1 1 d . . .
H26A H 0.7975 0.1665 0.0031 0.051 Uiso 1 1 calc R . .
O2 O 0.7494(5) 0.4557(4) -0.0724(3) 0.0537(14) Uani 1 1 d . . .
C27 C 0.7845(9) 0.4207(8) -0.1427(5) 0.066(2) Uani 1 1 d . . .
H27A H 0.7704 0.4700 -0.1743 0.098 Uiso 1 1 calc R . .
H27B H 0.7366 0.3523 -0.1675 0.098 Uiso 1 1 calc R . .
H27C H 0.8704 0.4158 -0.1344 0.098 Uiso 1 1 calc R . .
C31 C 0.4335(7) 0.2676(5) 0.2833(3) 0.0368(16) Uani 1 1 d . . .
C32 C 0.3148(7) 0.2255(6) 0.2490(4) 0.0472(18) Uani 1 1 d . . .
H32A H 0.2942 0.1536 0.2262 0.057 Uiso 1 1 calc R . .
C33 C 0.2271(7) 0.2854(6) 0.2476(4) 0.0468(18) Uani 1 1 d . . .
H33A H 0.1470 0.2545 0.2230 0.056 Uiso 1 1 calc R . .
C34 C 0.2520(7) 0.3888(6) 0.2807(4) 0.0420(17) Uani 1 1 d . . .
C35 C 0.3710(8) 0.4323(7) 0.3166(5) 0.052(2) Uani 1 1 d . . .
H35A H 0.3904 0.5038 0.3408 0.063 Uiso 1 1 calc R . .
C36 C 0.4592(7) 0.3728(6) 0.3171(4) 0.0480(19) Uani 1 1 d . . .
H36A H 0.5395 0.4039 0.3410 0.058 Uiso 1 1 calc R . .
O3 O 0.1703(5) 0.4550(4) 0.2826(3) 0.0483(13) Uani 1 1 d . . .
C37 C 0.0497(7) 0.4122(7) 0.2436(5) 0.058(2) Uani 1 1 d . . .
H37A H -0.0004 0.4662 0.2485 0.087 Uiso 1 1 calc R . .
H37B H 0.0162 0.3553 0.2648 0.087 Uiso 1 1 calc R . .
H37C H 0.0508 0.3857 0.1907 0.087 Uiso 1 1 calc R . .
C41 C 0.6235(6) 0.0240(6) 0.3874(4) 0.0393(16) Uani 1 1 d . . .
C42 C 0.6299(8) -0.0797(6) 0.3702(4) 0.0499(19) Uani 1 1 d . . .
H42A H 0.6209 -0.1141 0.3193 0.060 Uiso 1 1 calc R . .
C43 C 0.6494(8) -0.1360(6) 0.4252(4) 0.051(2) Uani 1 1 d . . .
H43A H 0.6534 -0.2077 0.4118 0.061 Uiso 1 1 calc R . .
C44 C 0.6629(7) -0.0866(6) 0.4992(4) 0.0464(18) Uani 1 1 d . . .
C45 C 0.6566(8) 0.0179(7) 0.5180(4) 0.052(2) Uani 1 1 d . . .
H45A H 0.6654 0.0520 0.5689 0.062 Uiso 1 1 calc R . .
C46 C 0.6374(7) 0.0730(6) 0.4628(4) 0.0471(18) Uani 1 1 d . . .
H46A H 0.6336 0.1447 0.4763 0.057 Uiso 1 1 calc R . .
O4 O 0.6858(5) -0.1329(5) 0.5587(3) 0.0537(14) Uani 1 1 d . . .
C47 C 0.7014(10) -0.2370(8) 0.5420(5) 0.066(3) Uani 1 1 d . . .
H47A H 0.7172 -0.2611 0.5884 0.099 Uiso 1 1 calc R . .
H47B H 0.7699 -0.2425 0.5162 0.099 Uiso 1 1 calc R . .
H47C H 0.6280 -0.2798 0.5099 0.099 Uiso 1 1 calc R . .
C51 C 0.6414(7) -0.1317(5) 0.1718(4) 0.0400(17) Uani 1 1 d . . .
C52 C 0.7446(7) -0.1632(6) 0.2039(4) 0.0459(18) Uani 1 1 d . . .
H52A H 0.8169 -0.1138 0.2229 0.055 Uiso 1 1 calc R . .
C53 C 0.7432(8) -0.2654(6) 0.2086(5) 0.053(2) Uani 1 1 d . . .
H53A H 0.8138 -0.2859 0.2312 0.064 Uiso 1 1 calc R . .
C54 C 0.6374(8) -0.3382(6) 0.1800(4) 0.0467(18) Uani 1 1 d . . .
C55 C 0.5379(8) -0.3087(6) 0.1470(5) 0.0497(19) Uani 1 1 d . . .
H55A H 0.4670 -0.3589 0.1258 0.060 Uiso 1 1 calc R . .
C56 C 0.5382(7) -0.2056(6) 0.1436(4) 0.0448(17) Uani 1 1 d . . .
H56A H 0.4667 -0.1857 0.1218 0.054 Uiso 1 1 calc R . .
O5 O 0.6419(6) -0.4376(4) 0.1898(3) 0.0566(14) Uani 1 1 d . . .
C57 C 0.5339(9) -0.5099(7) 0.1646(6) 0.067(3) Uani 1 1 d . . .
H57A H 0.5472 -0.5773 0.1742 0.100 Uiso 1 1 calc R . .
H57B H 0.5080 -0.5168 0.1109 0.100 Uiso 1 1 calc R . .
H57C H 0.4713 -0.4860 0.1910 0.100 Uiso 1 1 calc R . .
C61 C 0.4468(7) 0.1221(6) 0.0897(4) 0.0423(17) Uani 1 1 d . . .
C62 C 0.4508(7) 0.2125(6) 0.0620(4) 0.0428(17) Uani 1 1 d . . .
H62A H 0.5268 0.2540 0.0638 0.051 Uiso 1 1 calc R . .
C63 C 0.3462(7) 0.2422(6) 0.0323(4) 0.0444(18) Uani 1 1 d . . .
H63A H 0.3510 0.3043 0.0144 0.053 Uiso 1 1 calc R . .
C64 C 0.2338(7) 0.1827(6) 0.0280(4) 0.0433(17) Uani 1 1 d . . .
C65 C 0.2295(7) 0.0902(6) 0.0520(4) 0.0467(18) Uani 1 1 d . . .
H65A H 0.1539 0.0465 0.0471 0.056 Uiso 1 1 calc R . .
C66 C 0.3331(7) 0.0616(6) 0.0827(4) 0.0445(18) Uani 1 1 d . . .
H66A H 0.3277 -0.0012 0.0997 0.053 Uiso 1 1 calc R . .
O6 O 0.1254(5) 0.2083(4) 0.0039(3) 0.0504(13) Uani 1 1 d . . .
C67 C 0.1280(8) 0.3027(7) -0.0211(6) 0.061(2) Uani 1 1 d . . .
H67A H 0.0452 0.3126 -0.0369 0.092 Uiso 1 1 calc R . .
H67B H 0.1707 0.2994 -0.0632 0.092 Uiso 1 1 calc R . .
H67C H 0.1699 0.3609 0.0198 0.092 Uiso 1 1 calc R . .
C100 C 0.7368(8) 0.4693(8) 0.4852(5) 0.064(3) Uani 1 1 d . . .
H10A H 0.7161 0.5206 0.5245 0.096 Uiso 1 1 calc R . .
H10B H 0.7069 0.3993 0.4908 0.096 Uiso 1 1 calc R . .
H10C H 0.6994 0.4779 0.4362 0.096 Uiso 1 1 calc R . .
C1S C 1.0750(17) -0.2808(16) 0.3268(12) 0.067(5) Uani 0.50 1 d PD A 1
H1SA H 1.1463 -0.3140 0.3311 0.101 Uiso 0.50 1 calc PR A 1
H1SB H 1.1005 -0.2058 0.3333 0.101 Uiso 0.50 1 calc PR A 1
H1SC H 1.0243 -0.3092 0.2774 0.101 Uiso 0.50 1 calc PR A 1
C2S C 1.002(3) -0.301(3) 0.3873(16) 0.119(10) Uiso 0.50 1 d PD A 1
H2SA H 0.9862 -0.3774 0.3830 0.143 Uiso 0.50 1 calc PR A 1
H2SB H 1.0551 -0.2702 0.4364 0.143 Uiso 0.50 1 calc PR A 1
O1S O 0.8919(16) -0.2661(19) 0.3882(10) 0.122(7) Uani 0.50 1 d PD A 1
C3S C 1.082(4) -0.279(5) 0.383(3) 0.23(3) Uiso 0.50 1 d PD B 2
H3SA H 1.0246 -0.2670 0.3414 0.342 Uiso 0.50 1 calc PR B 2
H3SB H 1.1149 -0.2129 0.4183 0.342 Uiso 0.50 1 calc PR B 2
H3SC H 1.0397 -0.3272 0.4076 0.342 Uiso 0.50 1 calc PR B 2
C4S C 1.182(3) -0.324(3) 0.353(2) 0.155(14) Uiso 0.50 1 d PD B 2
H4SA H 1.1569 -0.4004 0.3416 0.187 Uiso 0.50 1 calc PR B 2
H4SB H 1.1843 -0.3050 0.3040 0.187 Uiso 0.50 1 calc PR B 2
O2S O 1.302(3) -0.302(3) 0.392(2) 0.210(13) Uiso 0.50 1 d PD B 2
O6S O 0.668(2) -0.3829(18) 0.3590(13) 0.272(10) Uiso 1 1 d . C 3
C5S C 1.0004(12) 0.0123(12) 0.4617(8) 0.102(4) Uani 1 1 d . . .
O3S O 0.9119(14) -0.0390(16) 0.4079(9) 0.037(4) Uani 0.25 1 d P . .

loop_
_atom_site_aniso_label
_atom_site_aniso_U_11
_atom_site_aniso_U_22
_atom_site_aniso_U_33
_atom_site_aniso_U_23
_atom_site_aniso_U_13
_atom_site_aniso_U_12
Mo1 0.0429(3) 0.0343(3) 0.0290(3) 0.0109(2) 0.0075(2) 0.0020(2)
Mo2 0.0408(3) 0.0338(3) 0.0283(3) 0.0106(2) 0.0073(2) 0.0011(2)
N1 0.041(3) 0.034(3) 0.033(3) 0.012(2) 0.008(2) 0.006(3)
N2 0.043(3) 0.033(3) 0.030(3) 0.011(2) 0.010(2) 0.007(3)
N4 0.041(3) 0.034(3) 0.031(3) 0.011(2) 0.005(2) 0.004(3)
N3 0.046(3) 0.035(3) 0.033(3) 0.012(2) 0.010(2) 0.006(3)
N5 0.038(3) 0.041(3) 0.027(3) 0.011(2) 0.006(2) 0.002(3)
N6 0.039(3) 0.031(3) 0.029(3) 0.008(2) 0.009(2) -0.001(2)
S1 0.0476(10) 0.0394(10) 0.0347(9) 0.0106(7) 0.0062(7) 0.0032(8)
S2 0.0442(10) 0.0390(10) 0.0337(8) 0.0097(7) 0.0065(7) 0.0019(8)
C1 0.045(4) 0.031(4) 0.031(3) 0.009(3) 0.014(3) -0.002(3)
C2 0.049(4) 0.039(4) 0.026(3) 0.007(3) 0.007(3) -0.004(3)
C3 0.040(4) 0.041(4) 0.028(3) 0.011(3) 0.008(3) -0.002(3)
C4 0.041(4) 0.044(4) 0.043(4) 0.015(3) 0.014(3) 0.000(3)
C5 0.048(4) 0.041(4) 0.033(4) 0.016(3) 0.007(3) 0.003(3)
C6 0.056(5) 0.042(4) 0.036(4) 0.006(3) 0.007(3) 0.006(4)
C10 0.043(4) 0.051(5) 0.038(4) 0.015(3) 0.008(3) 0.003(3)
C11 0.046(4) 0.032(4) 0.031(3) 0.013(3) 0.010(3) 0.003(3)
C12 0.057(5) 0.037(4) 0.038(4) 0.009(3) 0.012(3) 0.006(3)
C13 0.054(5) 0.047(4) 0.038(4) 0.013(3) 0.005(3) 0.007(4)
C14 0.041(4) 0.042(4) 0.043(4) 0.013(3) 0.009(3) 0.005(3)
C15 0.055(5) 0.043(4) 0.036(4) 0.009(3) 0.010(3) 0.006(4)
C16 0.049(4) 0.040(4) 0.036(4) 0.012(3) 0.004(3) 0.002(3)
O1 0.058(3) 0.056(3) 0.038(3) 0.007(2) 0.003(2) 0.022(3)
C17 0.067(6) 0.069(6) 0.049(5) 0.006(4) 0.003(4) 0.026(5)
C21 0.041(4) 0.042(4) 0.032(3) 0.015(3) 0.012(3) 0.007(3)
C22 0.053(4) 0.040(4) 0.032(3) 0.013(3) 0.011(3) 0.007(3)
C23 0.056(5) 0.042(4) 0.043(4) 0.017(3) 0.009(3) 0.007(4)
C24 0.049(4) 0.051(5) 0.038(4) 0.021(3) 0.007(3) 0.001(4)
C25 0.052(4) 0.047(4) 0.032(4) 0.014(3) 0.011(3) 0.012(4)
C26 0.052(4) 0.041(4) 0.035(4) 0.011(3) 0.009(3) 0.008(3)
O2 0.080(4) 0.048(3) 0.037(3) 0.023(2) 0.011(3) 0.005(3)
C27 0.086(7) 0.073(6) 0.048(5) 0.034(4) 0.024(5) 0.010(5)
C31 0.047(4) 0.040(4) 0.027(3) 0.016(3) 0.010(3) 0.004(3)
C32 0.048(5) 0.045(4) 0.047(4) 0.012(3) 0.005(3) 0.002(4)
C33 0.043(4) 0.052(5) 0.043(4) 0.014(3) 0.003(3) 0.001(4)
C34 0.048(4) 0.047(4) 0.039(4) 0.020(3) 0.014(3) 0.010(4)
C35 0.058(5) 0.043(5) 0.054(5) 0.012(4) 0.011(4) 0.003(4)
C36 0.048(5) 0.043(4) 0.050(4) 0.011(3) 0.002(3) 0.002(4)
O3 0.047(3) 0.052(3) 0.053(3) 0.023(3) 0.013(2) 0.010(3)
C37 0.046(5) 0.066(6) 0.069(6) 0.029(5) 0.012(4) 0.014(4)
C41 0.042(4) 0.050(4) 0.028(3) 0.016(3) 0.008(3) 0.005(3)
C42 0.069(5) 0.050(5) 0.034(4) 0.014(3) 0.008(4) 0.014(4)
C43 0.072(6) 0.044(4) 0.041(4) 0.018(3) 0.011(4) 0.015(4)
C44 0.054(5) 0.056(5) 0.036(4) 0.022(3) 0.015(3) 0.006(4)
C45 0.069(5) 0.059(5) 0.030(4) 0.015(3) 0.012(4) 0.012(4)
C46 0.057(5) 0.045(4) 0.042(4) 0.017(3) 0.011(3) 0.004(4)
O4 0.070(4) 0.066(4) 0.037(3) 0.028(3) 0.016(3) 0.020(3)
C47 0.092(7) 0.076(7) 0.052(5) 0.039(5) 0.030(5) 0.035(6)
C51 0.058(5) 0.033(4) 0.029(3) 0.006(3) 0.010(3) 0.005(3)
C52 0.049(5) 0.036(4) 0.051(4) 0.014(3) 0.007(4) 0.000(3)
C53 0.063(5) 0.044(5) 0.056(5) 0.015(4) 0.011(4) 0.013(4)
C54 0.061(5) 0.040(4) 0.047(4) 0.015(3) 0.019(4) 0.015(4)
C55 0.056(5) 0.036(4) 0.055(5) 0.013(3) 0.010(4) -0.003(4)
C56 0.054(5) 0.041(4) 0.041(4) 0.013(3) 0.011(3) 0.005(4)
O5 0.075(4) 0.036(3) 0.064(4) 0.016(3) 0.020(3) 0.012(3)
C57 0.072(6) 0.039(5) 0.095(7) 0.023(5) 0.027(5) 0.006(4)
C61 0.058(5) 0.039(4) 0.027(3) 0.010(3) 0.007(3) -0.003(3)
C62 0.048(4) 0.039(4) 0.040(4) 0.014(3) 0.006(3) -0.004(3)
C63 0.048(4) 0.040(4) 0.044(4) 0.017(3) 0.003(3) 0.001(3)
C64 0.053(5) 0.041(4) 0.035(4) 0.013(3) 0.005(3) 0.002(4)
C65 0.050(5) 0.044(4) 0.041(4) 0.015(3) 0.000(3) -0.004(4)
C66 0.055(5) 0.038(4) 0.040(4) 0.018(3) 0.004(3) -0.003(3)
O6 0.051(3) 0.045(3) 0.053(3) 0.019(2) 0.001(3) 0.001(3)
C67 0.055(5) 0.051(5) 0.079(6) 0.026(4) -0.005(4) 0.011(4)
C100 0.048(5) 0.080(7) 0.052(5) -0.006(4) 0.010(4) 0.003(5)
C1S 0.054(11) 0.060(12) 0.097(15) 0.041(11) 0.003(10) 0.016(9)
O1S 0.082(11) 0.19(2) 0.080(11) 0.017(12) 0.000(9) 0.013(12)
C5S 0.087(8) 0.135(11) 0.109(10) 0.082(9) 0.019(8) 0.019(8)
O3S 0.014(8) 0.068(13) 0.030(9) 0.030(9) -0.005(7) -0.009(8)

loop_
_atom_type_symbol
_atom_type_description
_atom_type_scat_dispersion_real
_atom_type_scat_dispersion_imag
_atom_type_scat_source
C C 0.0181 0.0091 'International Tables Vol C Tables 4.2.6.8 and 6.1.1.4'
H H 0.0000 0.0000 'International Tables Vol C Tables 4.2.6.8 and 6.1.1.4'
O O 0.0492 0.0322 'International Tables Vol C Tables 4.2.6.8 and 6.1.1.4'
S S 0.3331 0.5567 'International Tables Vol C Tables 4.2.6.8 and 6.1.1.4'
N N 0.0311 0.0180 'International Tables Vol C Tables 4.2.6.8 and 6.1.1.4'
Mo Mo -0.0483 2.7339 'International Tables Vol C Tables 4.2.6.8 and 6.1.1.4'
Cl Cl 0.3639 0.7018 'International Tables Vol C Tables 4.2.6.8 and 6.1.1.4'

loop_
_geom_angle_atom_site_label_1
_geom_angle_atom_site_label_2
_geom_angle_atom_site_label_3
_geom_angle
_geom_angle_site_symmetry_1
_geom_angle_site_symmetry_3
Mo2 Mo1 N3 92.24(16) . .
Mo2 Mo1 N1 93.02(15) . .
N3 Mo1 N1 174.5(2) . .
Mo2 Mo1 N5 92.39(15) . .
N3 Mo1 N5 90.2(2) . .
N1 Mo1 N5 88.1(2) . .
Mo2 Mo1 S1 99.21(5) . .
N3 Mo1 S1 88.18(16) . .
N1 Mo1 S1 92.48(16) . .
N5 Mo1 S1 168.34(16) . .
Mo1 Mo2 N4 92.74(15) . .
Mo1 Mo2 N2 91.74(15) . .
N4 Mo2 N2 174.9(2) . .
Mo1 Mo2 N6 93.49(15) . .
N4 Mo2 N6 89.3(2) . .
N2 Mo2 N6 87.9(2) . .
Mo1 Mo2 S2 100.99(5) . .
N4 Mo2 S2 88.26(15) . .
N2 Mo2 S2 93.32(15) . .
N6 Mo2 S2 165.42(16) . .
C1 N1 C11 118.9(6) . .
C1 N1 Mo1 116.8(5) . .
C11 N1 Mo1 123.7(4) . .
C1 N2 C21 118.3(6) . .
C1 N2 Mo2 117.7(4) . .
C21 N2 Mo2 123.4(5) . .
C3 N4 C31 117.6(6) . .
C3 N4 Mo2 116.7(5) . .
C31 N4 Mo2 125.7(4) . .
C3 N3 C41 118.9(6) . .
C3 N3 Mo1 117.7(4) . .
C41 N3 Mo1 121.5(5) . .
C2 N5 C51 118.0(6) . .
C2 N5 Mo1 115.9(5) . .
C51 N5 Mo1 125.3(4) . .
C2 N6 C61 119.3(6) . .
C2 N6 Mo2 116.0(4) . .
C61 N6 Mo2 122.2(4) . .
C4 S1 Mo1 108.3(3) . .
C4 S2 Mo2 107.4(3) . .
N2 C1 N1 120.1(6) . .
N5 C2 N6 122.1(6) . .
N3 C3 N4 120.4(6) . .
C5 C4 S2 118.0(6) . .
C5 C4 S1 117.9(5) . .
S2 C4 S1 124.0(5) . .
C6 C5 C10 118.8(7) . .
C6 C5 C4 118.2(7) . .
C10 C5 C4 123.0(7) . .
C10 C6 C5 123.3(7) 2_766 .
C6 C10 C5 117.9(7) 2_766 .
C6 C10 C100 120.1(7) 2_766 .
C5 C10 C100 122.0(7) . .
C12 C11 C16 117.8(7) . .
C12 C11 N1 120.7(6) . .
C16 C11 N1 121.5(6) . .
C13 C12 C11 121.7(7) . .
C12 C13 C14 119.6(7) . .
O1 C14 C13 124.8(7) . .
O1 C14 C15 115.9(6) . .
C13 C14 C15 119.3(7) . .
C16 C15 C14 121.0(7) . .
C15 C16 C11 120.5(7) . .
C14 O1 C17 117.7(6) . .
C22 C21 C26 117.9(6) . .
C22 C21 N2 119.7(6) . .
C26 C21 N2 122.3(6) . .
C21 C22 C23 120.9(7) . .
C24 C23 C22 119.8(7) . .
C25 C24 O2 123.8(7) . .
C25 C24 C23 120.2(7) . .
O2 C24 C23 116.0(7) . .
C24 C25 C26 119.8(7) . .
C25 C26 C21 121.4(7) . .
C24 O2 C27 116.8(7) . .
C32 C31 C36 117.5(7) . .
C32 C31 N4 122.0(6) . .
C36 C31 N4 120.5(6) . .
C33 C32 C31 121.3(7) . .
C32 C33 C34 121.4(7) . .
C33 C34 O3 125.7(7) . .
C33 C34 C35 118.1(7) . .
O3 C34 C35 116.2(7) . .
C36 C35 C34 120.5(8) . .
C35 C36 C31 121.2(7) . .
C34 O3 C37 116.5(6) . .
C42 C41 C46 117.9(7) . .
C42 C41 N3 120.7(6) . .
C46 C41 N3 121.2(7) . .
C41 C42 C43 122.0(7) . .
C44 C43 C42 119.4(8) . .
C43 C44 O4 124.9(8) . .
C43 C44 C45 119.7(7) . .
O4 C44 C45 115.4(7) . .
C46 C45 C44 120.3(7) . .
C45 C46 C41 120.6(8) . .
C44 O4 C47 117.0(6) . .
C56 C51 C52 118.2(7) . .
C56 C51 N5 122.8(7) . .
C52 C51 N5 118.7(7) . .
C53 C52 C51 120.9(7) . .
C52 C53 C54 119.6(8) . .
C55 C54 O5 124.2(8) . .
C55 C54 C53 119.8(7) . .
O5 C54 C53 116.0(7) . .
C54 C55 C56 120.7(8) . .
C51 C56 C55 120.7(8) . .
C54 O5 C57 116.2(7) . .
N6 C61 C66 122.4(6) . .
N6 C61 C62 120.1(7) . .
C66 C61 C62 117.2(7) . .
C63 C62 C61 120.9(7) . .
C62 C63 C64 121.0(7) . .
O6 C64 C63 125.5(7) . .
O6 C64 C65 116.2(7) . .
C63 C64 C65 118.3(7) . .
C66 C65 C64 120.7(7) . .
C65 C66 C61 121.8(7) . .
C64 O6 C67 117.0(6) . .
O1S C2S C1S 119(2) . .
O2S C4S C3S 123(3) . .
O3S C5S C5S 116.6(16) . 2_756

loop_
_geom_bond_atom_site_label_1
_geom_bond_atom_site_label_2
_geom_bond_distance
_geom_bond_site_symmetry_2
Mo1 Mo2 2.1067(8) .
Mo1 N3 2.135(6) .
Mo1 N1 2.135(6) .
Mo1 N5 2.183(5) .
Mo1 S1 2.4547(18) .
Mo2 N4 2.137(6) .
Mo2 N2 2.149(5) .
Mo2 N6 2.151(5) .
Mo2 S2 2.4477(18) .
N1 C1 1.325(8) .
N1 C11 1.419(9) .
N2 C1 1.314(9) .
N2 C21 1.423(8) .
N4 C3 1.333(9) .
N4 C31 1.430(9) .
N3 C3 1.310(9) .
N3 C41 1.429(9) .
N5 C2 1.322(9) .
N5 C51 1.419(9) .
N6 C2 1.341(9) .
N6 C61 1.396(10) .
S1 C4 1.686(8) .
S2 C4 1.676(8) .
C4 C5 1.490(10) .
C5 C6 1.400(11) .
C5 C10 1.401(10) .
C6 C10 1.385(10) 2_766
C10 C6 1.385(10) 2_766
C10 C100 1.511(11) .
C11 C12 1.396(10) .
C11 C16 1.398(10) .
C12 C13 1.378(11) .
C13 C14 1.386(11) .
C14 O1 1.377(9) .
C14 C15 1.388(10) .
C15 C16 1.370(11) .
O1 C17 1.418(10) .
C21 C22 1.384(10) .
C21 C26 1.397(10) .
C22 C23 1.390(10) .
C23 C24 1.390(11) .
C24 C25 1.365(11) .
C24 O2 1.382(9) .
C25 C26 1.387(10) .
O2 C27 1.435(10) .
C31 C32 1.390(11) .
C31 C36 1.391(10) .
C32 C33 1.365(11) .
C33 C34 1.367(11) .
C34 O3 1.371(9) .
C34 C35 1.403(11) .
C35 C36 1.366(12) .
O3 C37 1.431(10) .
C41 C42 1.374(11) .
C41 C46 1.401(10) .
C42 C43 1.395(10) .
C43 C44 1.379(11) .
C44 O4 1.379(8) .
C44 C45 1.386(12) .
C45 C46 1.385(10) .
O4 C47 1.406(11) .
C51 C56 1.381(11) .
C51 C52 1.393(11) .
C52 C53 1.384(11) .
C53 C54 1.396(12) .
C54 C55 1.351(12) .
C54 O5 1.383(9) .
C55 C56 1.391(11) .
O5 C57 1.404(11) .
C61 C66 1.398(10) .
C61 C62 1.401(10) .
C62 C63 1.380(11) .
C63 C64 1.389(11) .
C64 O6 1.362(9) .
C64 C65 1.392(10) .
C65 C66 1.368(11) .
O6 C67 1.426(10) .
C1S C2S 1.54(3) .
C2S O1S 1.41(3) .
C3S C4S 1.49(3) .
C4S O2S 1.41(3) .
C5S O3S 1.31(2) .
C5S C5S 1.52(2) 2_756
